data_7004188
loop_
_publ_author_name
'Stylianou, Marios'
'Drouza, Chryssoula'
'Viskadourakis, Zacharias'
'Giapintzakis, John'
'Keramidas, Anastasios D.'

_publ_section_title
;
 Synthesis, structure, magnetic properties and aqueous solution
 characterization of p-hydroquinone and phenol iminodiacetate
 copper(ii) complexes
;
_journal_issue 44
_journal_name_full 'Dalton Transactions'
_journal_page_first 6188
_journal_page_last 6204
_journal_paper_doi 10.1039/b803854f
_journal_year 2008
_chemical_formula_sum 'C46 H76 Cu N6 O16'
_chemical_formula_weight 1032.68
_chemical_name_systematic
;
?
;
_space_group_IT_number 2
_symmetry_cell_setting triclinic
_symmetry_space_group_name_Hall '-P 1'
_symmetry_space_group_name_H-M 'P -1'
_atom_sites_solution_hydrogens geom
_atom_sites_solution_primary direct
_atom_sites_solution_secondary difmap
_audit_creation_method SHELXL-97
_cell_angle_alpha 80.650(5)
_cell_angle_beta 87.789(6)
_cell_angle_gamma 85.646(5)
_cell_formula_units_Z 1
_cell_length_a 9.9944(7)
_cell_length_b 10.4356(6)
_cell_length_c 13.1263(10)
_cell_measurement_temperature 100
_cell_volume 1346.47(16)
_computing_structure_refinement 'SHELXL-97 (Sheldrick, 1997)'
_diffrn_ambient_temperature 100
_diffrn_measured_fraction_theta_full 0.866
_diffrn_measured_fraction_theta_max 0.866
_diffrn_radiation_monochromator graphite
_diffrn_radiation_source 'fine-focus sealed tube'
_diffrn_radiation_type MoK\a
_diffrn_radiation_wavelength 0.71073
_diffrn_reflns_av_R_equivalents 0.0184
_diffrn_reflns_av_sigmaI/netI 0.0199
_diffrn_reflns_limit_h_max 12
_diffrn_reflns_limit_h_min -13
_diffrn_reflns_limit_k_max 14
_diffrn_reflns_limit_k_min -14
_diffrn_reflns_limit_l_max 18
_diffrn_reflns_limit_l_min -18
_diffrn_reflns_number 19981
_diffrn_reflns_theta_full 30.11
_diffrn_reflns_theta_max 30.11
_diffrn_reflns_theta_min 3.15
_exptl_absorpt_coefficient_mu 0.475
_exptl_absorpt_correction_T_max 0.838
_exptl_absorpt_correction_T_min 0.719
_exptl_absorpt_correction_type analytical
_exptl_crystal_density_diffrn 1.274
_exptl_crystal_density_method 'not measured'
_exptl_crystal_F_000 551
_exptl_crystal_size_max 0.673
_exptl_crystal_size_mid 0.326
_exptl_crystal_size_min 0.204
_refine_diff_density_max 0.587
_refine_diff_density_min -0.436
_refine_diff_density_rms 0.058
_refine_ls_extinction_method none
_refine_ls_goodness_of_fit_ref 1.092
_refine_ls_hydrogen_treatment mixed
_refine_ls_matrix_type full
_refine_ls_number_parameters 423
_refine_ls_number_reflns 6863
_refine_ls_number_restraints 194
_refine_ls_restrained_S_all 1.118
_refine_ls_R_factor_all 0.0382
_refine_ls_R_factor_gt 0.0335
_refine_ls_shift/su_max 0.000
_refine_ls_shift/su_mean 0.000
_refine_ls_structure_factor_coef Fsqd
_refine_ls_weighting_details 'calc w=1/[\s^2^(Fo^2^)+(0.0591P)^2^+0.4256P] where P=(Fo^2^+2Fc^2^)/3'
_refine_ls_weighting_scheme calc
_refine_ls_wR_factor_gt 0.0974
_refine_ls_wR_factor_ref 0.0997
_reflns_number_gt 6083
_reflns_number_total 6863
_reflns_threshold_expression >2sigma(I)
_cod_data_source_file b803854f.txt
_cod_data_source_block Cu4
_cod_depositor_comments
;
The following automatic conversions were performed:
'_symmetry_cell_setting' value 'Triclinic' changed to 'triclinic'
according to '/home/saulius/struct/CIF-dictionaries/cif_core.dic'
dictionary named 'cif_core.dic' version 2.4.1 from 2010-06-29.

Automatic conversion script
Id: cif_fix_enum 1527 2010-12-29 10:47:43Z saulius 
;
_cod_original_sg_symbol_H-M P-1
_cod_database_code 7004188

loop_
_symmetry_equiv_pos_as_xyz
'x, y, z'
'-x, -y, -z'

loop_
_atom_site_label
_atom_site_type_symbol
_atom_site_fract_x
_atom_site_fract_y
_atom_site_fract_z
_atom_site_U_iso_or_equiv
_atom_site_adp_type
_atom_site_occupancy
_atom_site_symmetry_multiplicity
_atom_site_calc_flag
_atom_site_refinement_flags
_atom_site_disorder_assembly
_atom_site_disorder_group
Cu Cu 0.0000 0.5000 0.5000 0.01188(7) Uani 1 2 d S . .
O1 O 0.12268(12) 0.90975(9) 0.60314(7) 0.0202(2) Uani 1 1 d . . .
O7 O 0.19476(13) 0.52701(10) 1.02849(8) 0.0253(2) Uani 1 1 d . . .
O4 O -0.17558(11) 0.84825(9) 0.40896(8) 0.0199(2) Uani 1 1 d . . .
O5 O -0.27400(11) 0.39262(10) 0.74124(7) 0.0204(2) Uani 1 1 d . . .
O6 O 0.21359(15) 0.71912(11) 1.07790(8) 0.0307(3) Uani 1 1 d . . .
O2 O -0.06912(10) 0.65375(8) 0.40879(7) 0.0155(2) Uani 1 1 d . . .
O3 O -0.21961(11) 0.45428(9) 0.57583(7) 0.0174(2) Uani 1 1 d . . .
N02 N 0.40049(14) 0.78848(12) 0.34072(10) 0.0225(3) Uani 1 1 d DU . .
C18 C 0.3034(3) 0.8698(3) 0.3902(2) 0.0295(7) Uani 0.556(3) 1 d PDU A -1
H18A H 0.3470 0.9438 0.4059 0.035 Uiso 0.556(3) 1 calc PR A -1
H18B H 0.2734 0.8205 0.4551 0.035 Uiso 0.556(3) 1 calc PR A -1
C19 C 0.1810(4) 0.9195(5) 0.3254(4) 0.0273(9) Uani 0.556(3) 1 d PDU A -1
H19A H 0.1212 0.9727 0.3628 0.041 Uiso 0.556(3) 1 calc PR A -1
H19B H 0.1355 0.8469 0.3111 0.041 Uiso 0.556(3) 1 calc PR A -1
H19C H 0.2094 0.9701 0.2617 0.041 Uiso 0.556(3) 1 calc PR A -1
C20 C 0.5075(3) 0.7212(3) 0.4120(2) 0.0260(6) Uani 0.556(3) 1 d PDU A -1
H20A H 0.4653 0.6848 0.4769 0.031 Uiso 0.556(3) 1 calc PR A -1
H20B H 0.5666 0.7854 0.4263 0.031 Uiso 0.556(3) 1 calc PR A -1
C21 C 0.5920(11) 0.6124(8) 0.3692(6) 0.0379(19) Uani 0.556(3) 1 d PDU A -1
H21A H 0.6584 0.5744 0.4183 0.057 Uiso 0.556(3) 1 calc PR A -1
H21B H 0.6357 0.6477 0.3056 0.057 Uiso 0.556(3) 1 calc PR A -1
H21C H 0.5349 0.5468 0.3570 0.057 Uiso 0.556(3) 1 calc PR A -1
C22 C 0.4545(3) 0.8467(3) 0.2354(2) 0.0242(6) Uani 0.556(3) 1 d PDU A -1
H22A H 0.3803 0.8736 0.1893 0.029 Uiso 0.556(3) 1 calc PR A -1
H22B H 0.5116 0.7812 0.2069 0.029 Uiso 0.556(3) 1 calc PR A -1
C23 C 0.5341(4) 0.9630(3) 0.2416(3) 0.0365(8) Uani 0.556(3) 1 d PDU A -1
H23A H 0.5671 0.9978 0.1739 0.055 Uiso 0.556(3) 1 calc PR A -1
H23B H 0.6085 0.9363 0.2862 0.055 Uiso 0.556(3) 1 calc PR A -1
H23C H 0.4773 1.0286 0.2687 0.055 Uiso 0.556(3) 1 calc PR A -1
C18' C 0.3326(5) 0.9070(4) 0.2779(4) 0.0416(11) Uani 0.444(3) 1 d PDU A -2
H18C H 0.3395 0.8976 0.2055 0.050 Uiso 0.444(3) 1 calc PR A -2
H18D H 0.3793 0.9827 0.2860 0.050 Uiso 0.444(3) 1 calc PR A -2
C19' C 0.1856(8) 0.9299(14) 0.3082(11) 0.099(4) Uani 0.444(3) 1 d PDU A -2
H19D H 0.1479 1.0071 0.2661 0.148 Uiso 0.444(3) 1 calc PR A -2
H19E H 0.1780 0.9403 0.3795 0.148 Uiso 0.444(3) 1 calc PR A -2
H19F H 0.1380 0.8566 0.2980 0.148 Uiso 0.444(3) 1 calc PR A -2
C20' C 0.5381(4) 0.7586(4) 0.3079(3) 0.0317(9) Uani 0.444(3) 1 d PDU A -2
H20C H 0.5934 0.8278 0.3180 0.038 Uiso 0.444(3) 1 calc PR A -2
H20D H 0.5419 0.7513 0.2351 0.038 Uiso 0.444(3) 1 calc PR A -2
C21' C 0.5901(16) 0.6310(10) 0.3713(11) 0.058(3) Uani 0.444(3) 1 d PDU A -2
H21D H 0.6812 0.6102 0.3503 0.087 Uiso 0.444(3) 1 calc PR A -2
H21E H 0.5354 0.5629 0.3605 0.087 Uiso 0.444(3) 1 calc PR A -2
H21F H 0.5867 0.6392 0.4431 0.087 Uiso 0.444(3) 1 calc PR A -2
C22' C 0.3918(5) 0.8107(4) 0.4554(3) 0.0370(10) Uani 0.444(3) 1 d PDU A -2
H22C H 0.2979 0.8225 0.4756 0.044 Uiso 0.444(3) 1 calc PR A -2
H22D H 0.4294 0.7327 0.4981 0.044 Uiso 0.444(3) 1 calc PR A -2
C23' C 0.4630(5) 0.9262(4) 0.4784(3) 0.0388(11) Uani 0.444(3) 1 d PDU A -2
H23D H 0.4518 0.9320 0.5505 0.058 Uiso 0.444(3) 1 calc PR A -2
H23E H 0.4252 1.0047 0.4382 0.058 Uiso 0.444(3) 1 calc PR A -2
H23F H 0.5568 0.9146 0.4611 0.058 Uiso 0.444(3) 1 calc PR A -2
O8 O 0.67146(18) 0.67837(15) 0.06796(13) 0.0493(4) Uani 1 1 d D . .
N N -0.02794(12) 0.60860(10) 0.61461(8) 0.0123(2) Uani 1 1 d . . .
C6 C 0.12503(14) 0.71503(11) 0.72344(9) 0.0139(2) Uani 1 1 d . . .
C1 C 0.13261(15) 0.85092(12) 0.70248(10) 0.0163(3) Uani 1 1 d . . .
C4 C 0.16494(16) 0.71988(12) 0.90430(10) 0.0179(3) Uani 1 1 d . . .
C5 C 0.14245(15) 0.65197(12) 0.82431(10) 0.0153(3) Uani 1 1 d . . .
C7 C 0.19153(16) 0.64570(13) 1.00859(10) 0.0194(3) Uani 1 1 d . . .
C11 C -0.09467(15) 0.53121(12) 0.70385(9) 0.0148(3) Uani 1 1 d . . .
C10 C -0.11894(14) 0.74579(11) 0.45422(10) 0.0142(2) Uani 1 1 d . . .
C9 C -0.11370(16) 0.72647(12) 0.57181(10) 0.0159(3) Uani 1 1 d . . .
C3 C 0.16819(18) 0.85526(13) 0.88242(11) 0.0229(3) Uani 1 1 d . . .
C8 C 0.11072(14) 0.63773(12) 0.63744(10) 0.0139(2) Uani 1 1 d . . .
C2 C 0.15131(18) 0.92036(13) 0.78286(11) 0.0230(3) Uani 1 1 d . . .
C13 C 0.5081(2) 0.5852(2) 0.85875(15) 0.0400(4) Uani 1 1 d . . .
H13A H 0.4426 0.5258 0.8493 0.060 Uiso 1 1 calc R . .
H13B H 0.4746 0.6378 0.9090 0.060 Uiso 1 1 calc R . .
H13C H 0.5897 0.5369 0.8824 0.060 Uiso 1 1 calc R . .
C16 C 0.7521(2) 0.78767(18) 0.05067(17) 0.0433(5) Uani 1 1 d . . .
H16 H 0.7010 0.8609 0.0756 0.052 Uiso 1 1 calc R . .
C12 C -0.20448(14) 0.45508(12) 0.66925(9) 0.0146(2) Uani 1 1 d . . .
N01 N 0.5570(3) 0.7315(3) 0.68521(19) 0.0751(7) Uani 1 1 d . . .
C14 C 0.5344(2) 0.6682(2) 0.76137(17) 0.0440(5) Uani 1 1 d . . .
C15 C 0.7825(3) 0.8269(3) -0.0633(2) 0.0639(7) Uani 1 1 d . . .
H15A H 0.8326 0.7564 -0.0893 0.096 Uiso 1 1 calc R . .
H15B H 0.8342 0.9020 -0.0736 0.096 Uiso 1 1 calc R . .
H15C H 0.6999 0.8473 -0.0994 0.096 Uiso 1 1 calc R . .
C17 C 0.8783(3) 0.7578(2) 0.11051(17) 0.0474(5) Uani 1 1 d . . .
H17A H 0.8560 0.7393 0.1829 0.071 Uiso 1 1 calc R . .
H17B H 0.9321 0.8315 0.0975 0.071 Uiso 1 1 calc R . .
H17C H 0.9278 0.6836 0.0895 0.071 Uiso 1 1 calc R . .
H8B H 0.1438(19) 0.6822(17) 0.5757(14) 0.019(4) Uiso 1 1 d . . .
H8A H 0.1609(18) 0.5566(17) 0.6534(13) 0.018(4) Uiso 1 1 d . . .
H5 H 0.1407(18) 0.5583(17) 0.8403(14) 0.018(4) Uiso 1 1 d . . .
H2 H 0.150(2) 1.0098(19) 0.7700(14) 0.023(5) Uiso 1 1 d . . .
H9B H -0.0807(18) 0.8042(16) 0.5915(13) 0.015(4) Uiso 1 1 d . . .
H3 H 0.185(2) 0.905(2) 0.9345(17) 0.037(6) Uiso 1 1 d . . .
H11B H -0.0321(18) 0.4686(17) 0.7398(13) 0.016(4) Uiso 1 1 d . . .
H11A H -0.1333(19) 0.5826(18) 0.7540(14) 0.021(4) Uiso 1 1 d . . .
H1 H 0.139(2) 0.987(2) 0.5987(17) 0.036(6) Uiso 1 1 d . . .
H9A H -0.202(2) 0.7174(18) 0.5966(15) 0.024(5) Uiso 1 1 d . . .
H02 H 0.357(2) 0.724(2) 0.3306(16) 0.033(5) Uiso 1 1 d . . .
H2' H 0.227(3) 0.673(3) 1.129(2) 0.058(8) Uiso 1 1 d . . .
H8 H 0.712(3) 0.614(2) 0.039(2) 0.064(8) Uiso 1 1 d D . .

loop_
_atom_site_aniso_label
_atom_site_aniso_U_11
_atom_site_aniso_U_22
_atom_site_aniso_U_33
_atom_site_aniso_U_23
_atom_site_aniso_U_13
_atom_site_aniso_U_12
Cu 0.01878(14) 0.00790(10) 0.00914(10) -0.00187(7) -0.00198(8) -0.00015(8)
O1 0.0353(7) 0.0117(4) 0.0137(4) -0.0003(3) -0.0036(4) -0.0051(4)
O7 0.0397(7) 0.0181(4) 0.0177(5) 0.0004(4) -0.0059(4) -0.0040(4)
O4 0.0245(6) 0.0101(4) 0.0244(5) 0.0005(3) -0.0067(4) -0.0002(4)
O5 0.0215(6) 0.0263(5) 0.0138(4) -0.0010(4) -0.0006(4) -0.0093(4)
O6 0.0572(9) 0.0220(5) 0.0142(5) -0.0020(4) -0.0100(5) -0.0075(5)
O2 0.0219(6) 0.0114(4) 0.0128(4) -0.0007(3) -0.0020(4) -0.0001(4)
O3 0.0198(6) 0.0210(4) 0.0125(4) -0.0040(3) -0.0016(4) -0.0045(4)
N02 0.0180(7) 0.0215(6) 0.0285(6) -0.0037(5) -0.0024(5) -0.0046(5)
C18 0.0275(17) 0.0264(13) 0.0363(15) -0.0119(11) 0.0105(12) -0.0045(12)
C19 0.021(2) 0.0245(16) 0.0369(17) -0.0094(13) 0.0047(14) 0.0036(16)
C20 0.0261(17) 0.0277(13) 0.0249(12) -0.0025(10) -0.0090(11) -0.0065(11)
C21 0.028(4) 0.037(3) 0.047(3) -0.009(2) -0.009(2) 0.017(3)
C22 0.0254(16) 0.0236(12) 0.0231(12) -0.0026(9) 0.0031(10) -0.0030(11)
C23 0.042(2) 0.0306(15) 0.0374(16) -0.0030(12) 0.0061(14) -0.0174(14)
C18' 0.048(3) 0.0284(18) 0.050(2) -0.0110(17) -0.024(2) 0.0074(18)
C19' 0.052(6) 0.096(8) 0.150(10) -0.039(7) -0.025(6) 0.035(5)
C20' 0.021(2) 0.0349(18) 0.043(2) -0.0165(16) 0.0009(15) -0.0009(15)
C21' 0.035(6) 0.032(3) 0.112(7) -0.017(3) -0.037(5) 0.001(3)
C22' 0.048(3) 0.0332(19) 0.0333(19) -0.0121(15) 0.0122(18) -0.0177(18)
C23' 0.058(3) 0.0338(19) 0.0301(19) -0.0147(15) 0.0027(19) -0.0194(19)
O8 0.0518(10) 0.0399(8) 0.0574(9) -0.0129(7) 0.0114(8) -0.0069(7)
N 0.0161(6) 0.0098(4) 0.0112(4) -0.0019(3) -0.0014(4) -0.0007(4)
C6 0.0174(7) 0.0113(5) 0.0138(5) -0.0031(4) -0.0015(5) -0.0024(5)
C1 0.0229(8) 0.0122(5) 0.0139(5) -0.0015(4) -0.0014(5) -0.0030(5)
C4 0.0254(8) 0.0154(5) 0.0134(5) -0.0020(4) -0.0028(5) -0.0032(5)
C5 0.0193(7) 0.0119(5) 0.0149(5) -0.0017(4) -0.0018(5) -0.0028(5)
C7 0.0246(8) 0.0194(6) 0.0146(5) -0.0020(5) -0.0031(5) -0.0042(5)
C11 0.0187(7) 0.0156(5) 0.0106(5) -0.0029(4) -0.0001(5) -0.0041(5)
C10 0.0152(7) 0.0103(5) 0.0173(5) -0.0008(4) -0.0024(5) -0.0041(5)
C9 0.0200(8) 0.0115(5) 0.0167(5) -0.0043(4) -0.0031(5) 0.0023(5)
C3 0.0393(10) 0.0155(6) 0.0155(6) -0.0050(5) -0.0058(6) -0.0049(6)
C8 0.0179(7) 0.0111(5) 0.0134(5) -0.0037(4) -0.0006(5) -0.0021(5)
C2 0.0404(10) 0.0117(5) 0.0178(6) -0.0029(5) -0.0049(6) -0.0048(6)
C13 0.0302(11) 0.0517(11) 0.0369(9) -0.0072(8) 0.0017(8) 0.0037(9)
C16 0.0519(14) 0.0280(8) 0.0497(11) -0.0078(8) 0.0087(10) -0.0032(8)
C12 0.0154(7) 0.0148(5) 0.0140(5) -0.0030(4) -0.0012(5) -0.0006(5)
N01 0.0751(18) 0.0818(17) 0.0607(14) 0.0033(12) 0.0235(12) 0.0003(14)
C14 0.0332(12) 0.0537(12) 0.0450(11) -0.0118(9) 0.0068(9) 0.0010(9)
C15 0.075(2) 0.0602(15) 0.0515(13) 0.0116(11) -0.0087(13) -0.0143(14)
C17 0.0574(15) 0.0375(10) 0.0474(11) -0.0080(8) 0.0062(10) -0.0049(10)

loop_
_atom_type_symbol
_atom_type_description
_atom_type_scat_dispersion_real
_atom_type_scat_dispersion_imag
_atom_type_scat_source
C C 0.0033 0.0016 'International Tables Vol C Tables 4.2.6.8 and 6.1.1.4'
H H 0.0000 0.0000 'International Tables Vol C Tables 4.2.6.8 and 6.1.1.4'
N N 0.0061 0.0033 'International Tables Vol C Tables 4.2.6.8 and 6.1.1.4'
O O 0.0106 0.0060 'International Tables Vol C Tables 4.2.6.8 and 6.1.1.4'
Cu Cu 0.3201 1.2651 'International Tables Vol C Tables 4.2.6.8 and 6.1.1.4'

loop_
_geom_angle_atom_site_label_1
_geom_angle_atom_site_label_2
_geom_angle_atom_site_label_3
_geom_angle
_geom_angle_site_symmetry_1
_geom_angle_site_symmetry_3
_geom_angle_publ_flag
O2 Cu O2 180.00(5) . 2_566 ?
O2 Cu N 86.18(4) . . ?
O2 Cu N 93.82(4) 2_566 . ?
O2 Cu N 93.82(4) . 2_566 ?
O2 Cu N 86.18(4) 2_566 2_566 ?
N Cu N 180.00(3) . 2_566 ?
O2 Cu O3 86.87(4) . 2_566 ?
O2 Cu O3 93.13(4) 2_566 2_566 ?
N Cu O3 105.60(4) . 2_566 ?
N Cu O3 74.40(4) 2_566 2_566 ?
O2 Cu O3 93.13(4) . . ?
O2 Cu O3 86.87(4) 2_566 . ?
N Cu O3 74.40(4) . . ?
N Cu O3 105.60(4) 2_566 . ?
O3 Cu O3 180.0 2_566 . ?
C10 O2 Cu 114.86(8) . . ?
C12 O3 Cu 103.16(9) . . ?
C18 N02 C20' 149.6(2) . . ?
C18 N02 C18' 60.5(2) . . ?
C20' N02 C18' 114.2(3) . . ?
C18 N02 C20 113.27(19) . . ?
C20' N02 C20 56.0(2) . . ?
C18' N02 C20 152.6(2) . . ?
C18 N02 C22 116.55(19) . . ?
C20' N02 C22 58.6(2) . . ?
C18' N02 C22 58.0(2) . . ?
C20 N02 C22 113.54(19) . . ?
C18 N02 C22' 51.2(2) . . ?
C20' N02 C22' 111.4(3) . . ?
C18' N02 C22' 106.9(3) . . ?
C20 N02 C22' 62.0(2) . . ?
C22 N02 C22' 141.6(2) . . ?
N02 C18 C19 114.0(3) . . ?
N02 C20 C21 114.0(4) . . ?
N02 C22 C23 111.3(2) . . ?
N02 C18' C19' 113.2(6) . . ?
N02 C20' C21' 108.7(7) . . ?
C23' C22' N02 115.6(3) . . ?
C11 N C9 111.49(11) . . ?
C11 N C8 112.55(10) . . ?
C9 N C8 113.34(10) . . ?
C11 N Cu 108.72(7) . . ?
C9 N Cu 106.22(7) . . ?
C8 N Cu 103.94(7) . . ?
C5 C6 C1 118.47(11) . . ?
C5 C6 C8 120.38(11) . . ?
C1 C6 C8 120.92(11) . . ?
O1 C1 C2 122.20(11) . . ?
O1 C1 C6 117.69(11) . . ?
C2 C1 C6 120.11(11) . . ?
C5 C4 C3 118.87(12) . . ?
C5 C4 C7 118.91(12) . . ?
C3 C4 C7 122.15(12) . . ?
C6 C5 C4 121.77(11) . . ?
O7 C7 O6 122.78(12) . . ?
O7 C7 C4 123.30(12) . . ?
O6 C7 C4 113.91(12) . . ?
N C11 C12 111.31(10) . . ?
O4 C10 O2 123.94(12) . . ?
O4 C10 C9 118.21(11) . . ?
O2 C10 C9 117.80(10) . . ?
N C9 C10 112.44(10) . . ?
C2 C3 C4 120.55(12) . . ?
N C8 C6 117.16(11) . . ?
C3 C2 C1 120.17(12) . . ?
O8 C16 C17 110.34(17) . . ?
O8 C16 C15 110.64(19) . . ?
C17 C16 C15 111.3(2) . . ?
O3 C12 O5 124.01(13) . . ?
O3 C12 C11 120.15(12) . . ?
O5 C12 C11 115.82(11) . . ?
N01 C14 C13 178.7(3) . . ?

loop_
_geom_bond_atom_site_label_1
_geom_bond_atom_site_label_2
_geom_bond_distance
_geom_bond_site_symmetry_2
_geom_bond_publ_flag
Cu O2 1.9382(9) . ?
Cu O2 1.9382(9) 2_566 ?
Cu N 2.0246(10) . ?
Cu N 2.0246(10) 2_566 ?
Cu O3 2.4232(11) 2_566 ?
Cu O3 2.4232(11) . ?
O1 C1 1.3519(15) . ?
O7 C7 1.2218(17) . ?
O4 C10 1.2427(15) . ?
O5 C12 1.2723(18) . ?
O6 C7 1.3157(16) . ?
O2 C10 1.2715(15) . ?
O3 C12 1.2428(15) . ?
N02 C18 1.445(3) . ?
N02 C20' 1.452(4) . ?
N02 C18' 1.502(4) . ?
N02 C20 1.504(3) . ?
N02 C22 1.514(3) . ?
N02 C22' 1.558(4) . ?
C18 C19 1.526(5) . ?
C20 C21 1.530(6) . ?
C22 C23 1.515(4) . ?
C18' C19' 1.518(7) . ?
C20' C21' 1.518(7) . ?
C22' C23' 1.521(5) . ?
O8 C16 1.429(3) . ?
N C11 1.4775(17) . ?
N C9 1.4887(15) . ?
N C8 1.4928(18) . ?
C6 C5 1.3906(17) . ?
C6 C1 1.4071(17) . ?
C6 C8 1.5071(16) . ?
C1 C2 1.3992(17) . ?
C4 C5 1.3926(17) . ?
C4 C3 1.3978(18) . ?
C4 C7 1.4821(18) . ?
C11 C12 1.5264(19) . ?
C10 C9 1.5262(18) . ?
C3 C2 1.3817(19) . ?
C13 C14 1.450(3) . ?
C16 C17 1.498(3) . ?
C16 C15 1.511(3) . ?
N01 C14 1.130(3) . ?
